data_7007879
loop_
_publ_author_name
'Huang, Ming-Yi'
'Yeh, Chen-Yu'
'Lee, Gene-Hsiang'
'Peng, Shie-Ming'

_publ_section_title
;
 Control of magnetic spin states by various mixed anionic ligands in
 trinickel complexes: synthesis, crystal structures and physical
 properties.
;
_journal_issue 48
_journal_name_full 'Dalton transactions (Cambridge, England : 2003)'
_journal_page_first 5683
_journal_page_last 5690
_journal_paper_doi 10.1039/b612123c
_journal_year 2006
_chemical_formula_sum 'C60 H54 B Cl4 F4 N12 Ni3 O8 S4'
_chemical_formula_weight 1604.13
_chemical_name_systematic
;
?
;
_space_group_IT_number 2
_symmetry_cell_setting triclinic
_symmetry_space_group_name_Hall '-P 1'
_symmetry_space_group_name_H-M 'P -1'
_atom_sites_solution_hydrogens geom
_atom_sites_solution_primary direct
_atom_sites_solution_secondary difmap
_audit_creation_method SHELXL-97
_cell_angle_alpha 82.2079(7)
_cell_angle_beta 81.4266(8)
_cell_angle_gamma 64.9834(7)
_cell_formula_units_Z 2
_cell_length_a 12.9703(2)
_cell_length_b 15.1127(2)
_cell_length_c 19.0513(3)
_cell_measurement_reflns_used all
_cell_measurement_temperature 150(2)
_cell_measurement_theta_max 25.00
_cell_measurement_theta_min 1.00
_cell_volume 3335.23(9)
_computing_cell_refinement DENZO-SMN
_computing_data_collection 'NONIUS COLLECT'
_computing_data_reduction DENZO-SMN
_computing_molecular_graphics 'Bruker SHELXTL'
_computing_publication_material 'Bruker SHELXTL'
_computing_structure_refinement 'SHELXL-97 (Sheldrick, 1997)'
_computing_structure_solution 'SHELXS-97 (Sheldrick, 1990)'
_diffrn_ambient_temperature 150(2)
_diffrn_measured_fraction_theta_full 0.989
_diffrn_measured_fraction_theta_max 0.989
_diffrn_measurement_device_type 'NONIUS KappaCCD'
_diffrn_measurement_method '\w scans'
_diffrn_radiation_monochromator graphite
_diffrn_radiation_source 'fine-focus sealed tube'
_diffrn_radiation_type MoK\a
_diffrn_radiation_wavelength 0.71073
_diffrn_reflns_av_R_equivalents 0.0865
_diffrn_reflns_av_sigmaI/netI 0.0714
_diffrn_reflns_limit_h_max 16
_diffrn_reflns_limit_h_min -16
_diffrn_reflns_limit_k_max 19
_diffrn_reflns_limit_k_min -19
_diffrn_reflns_limit_l_max 24
_diffrn_reflns_limit_l_min -24
_diffrn_reflns_number 47468
_diffrn_reflns_theta_full 27.50
_diffrn_reflns_theta_max 27.50
_diffrn_reflns_theta_min 1.08
_exptl_absorpt_coefficient_mu 1.198
_exptl_absorpt_correction_T_max 0.861
_exptl_absorpt_correction_T_min 0.544
_exptl_absorpt_correction_type multi-scan
_exptl_crystal_colour blue
_exptl_crystal_density_diffrn 1.597
_exptl_crystal_density_method 'not measured'
_exptl_crystal_description plate
_exptl_crystal_F_000 1638
_exptl_crystal_size_max 0.40
_exptl_crystal_size_mid 0.32
_exptl_crystal_size_min 0.15
_refine_diff_density_max 2.198
_refine_diff_density_min -1.432
_refine_diff_density_rms 0.191
_refine_ls_extinction_method none
_refine_ls_goodness_of_fit_ref 1.052
_refine_ls_hydrogen_treatment constr
_refine_ls_matrix_type full
_refine_ls_number_parameters 856
_refine_ls_number_reflns 15158
_refine_ls_number_restraints 11
_refine_ls_restrained_S_all 1.059
_refine_ls_R_factor_all 0.1089
_refine_ls_R_factor_gt 0.0772
_refine_ls_shift/su_max 0.009
_refine_ls_shift/su_mean 0.000
_refine_ls_structure_factor_coef Fsqd
_refine_ls_weighting_details 'calc w=1/[\s^2^(Fo^2^)+(0.1390P)^2^+6.3153P] where P=(Fo^2^+2Fc^2^)/3'
_refine_ls_weighting_scheme calc
_refine_ls_wR_factor_gt 0.2120
_refine_ls_wR_factor_ref 0.2374
_reflns_number_gt 10490
_reflns_number_total 15158
_reflns_threshold_expression >2sigma(I)
_cod_data_source_file b612123c.txt
_cod_data_source_block ic10979(comp5)
_cod_depositor_comments
;
The following automatic conversions were performed:
'_symmetry_cell_setting' value 'Triclinic' changed to 'triclinic'
according to '/home/saulius/struct/CIF-dictionaries/cif_core.dic'
dictionary named 'cif_core.dic' version 2.4.1 from 2010-06-29.

Automatic conversion script
Id: cif_fix_enum 1527 2010-12-29 10:47:43Z saulius 
;
_cod_original_sg_symbol_H-M P-1
_cod_database_code 7007879

loop_
_symmetry_equiv_pos_as_xyz
'x, y, z'
'-x, -y, -z'

loop_
_atom_site_label
_atom_site_type_symbol
_atom_site_fract_x
_atom_site_fract_y
_atom_site_fract_z
_atom_site_U_iso_or_equiv
_atom_site_adp_type
_atom_site_occupancy
_atom_site_symmetry_multiplicity
_atom_site_calc_flag
_atom_site_refinement_flags
_atom_site_disorder_assembly
_atom_site_disorder_group
Ni1 Ni 0.75588(6) 0.29321(5) 0.37094(3) 0.02821(17) Uani 1 1 d . . .
Ni2 Ni 0.81546(5) 0.29024(4) 0.25052(3) 0.02178(16) Uani 1 1 d . . .
Ni3 Ni 0.87485(5) 0.28890(4) 0.13033(3) 0.02187(16) Uani 1 1 d . . .
S1 S 0.52724(12) 0.30482(12) 0.41731(7) 0.0419(4) Uani 1 1 d . . .
S2 S 0.71984(10) 0.44315(8) 0.03469(6) 0.0250(3) Uani 1 1 d . . .
S3 S 1.09999(11) 0.13310(9) 0.08540(6) 0.0285(3) Uani 1 1 d . . .
S4 S 0.92154(13) 0.30717(11) 0.46056(7) 0.0396(3) Uani 1 1 d . . .
O1 O 0.6039(3) 0.2747(3) 0.47217(19) 0.0458(10) Uani 1 1 d . . .
O2 O 0.4252(4) 0.3934(4) 0.4257(2) 0.0540(12) Uani 1 1 d . . .
O3 O 0.6364(3) 0.4313(3) -0.00083(17) 0.0306(8) Uani 1 1 d . . .
O4 O 0.8368(3) 0.4026(2) 0.00392(17) 0.0289(7) Uani 1 1 d . . .
O5 O 1.0278(3) 0.1737(3) 0.02854(18) 0.0339(8) Uani 1 1 d . . .
O6 O 1.2073(3) 0.1420(3) 0.07678(19) 0.0373(9) Uani 1 1 d . . .
O7 O 0.8074(4) 0.3477(3) 0.49532(19) 0.0431(9) Uani 1 1 d . . .
O8 O 1.0065(4) 0.2278(4) 0.4990(2) 0.0554(12) Uani 1 1 d . . .
N1 N 0.7057(4) 0.4329(3) 0.3576(2) 0.0333(10) Uani 1 1 d . . .
N2 N 0.8204(4) 0.4122(3) 0.2501(2) 0.0268(9) Uani 1 1 d . . .
N3 N 0.9345(3) 0.3811(3) 0.1432(2) 0.0254(8) Uani 1 1 d . . .
N4 N 0.6113(4) 0.3087(3) 0.3456(2) 0.0330(10) Uani 1 1 d . . .
N5 N 0.6580(3) 0.3554(3) 0.2293(2) 0.0234(8) Uani 1 1 d . . .
N6 N 0.7287(3) 0.3911(3) 0.1157(2) 0.0242(8) Uani 1 1 d . . .
N7 N 0.8108(4) 0.1538(3) 0.3736(2) 0.0306(9) Uani 1 1 d . . .
N8 N 0.8115(4) 0.1675(3) 0.2515(2) 0.0263(8) Uani 1 1 d . . .
N9 N 0.8109(3) 0.1959(3) 0.1288(2) 0.0239(8) Uani 1 1 d . . .
N10 N 0.9060(4) 0.2735(3) 0.3862(2) 0.0325(9) Uani 1 1 d . . .
N11 N 0.9725(3) 0.2246(3) 0.2716(2) 0.0246(8) Uani 1 1 d . . .
N12 N 1.0162(3) 0.1866(3) 0.1542(2) 0.0253(8) Uani 1 1 d . . .
C1 C 0.6272(5) 0.4905(4) 0.4061(3) 0.0422(13) Uani 1 1 d . . .
H1A H 0.6003 0.4601 0.4472 0.051 Uiso 1 1 calc R . .
C2 C 0.5854(6) 0.5894(5) 0.3984(4) 0.0601(19) Uani 1 1 d . . .
H2A H 0.5324 0.6274 0.4344 0.072 Uiso 1 1 calc R . .
C3 C 0.6210(7) 0.6346(5) 0.3376(4) 0.0608(19) Uani 1 1 d . . .
H3A H 0.5920 0.7041 0.3311 0.073 Uiso 1 1 calc R . .
C4 C 0.6992(6) 0.5778(4) 0.2863(3) 0.0450(14) Uani 1 1 d . . .
H4A H 0.7226 0.6078 0.2436 0.054 Uiso 1 1 calc R . .
C5 C 0.7435(5) 0.4756(4) 0.2982(3) 0.0326(11) Uani 1 1 d . . .
C6 C 0.8956(4) 0.4347(3) 0.2011(2) 0.0265(10) Uani 1 1 d . . .
C7 C 0.9386(5) 0.5032(4) 0.2083(3) 0.0390(13) Uani 1 1 d . . .
H7A H 0.9151 0.5386 0.2496 0.047 Uiso 1 1 calc R . .
C8 C 1.0147(5) 0.5194(5) 0.1558(3) 0.0454(14) Uani 1 1 d . . .
H8A H 1.0407 0.5685 0.1595 0.054 Uiso 1 1 calc R . .
C9 C 1.0540(5) 0.4637(4) 0.0972(3) 0.0392(13) Uani 1 1 d . . .
H9A H 1.1076 0.4735 0.0608 0.047 Uiso 1 1 calc R . .
C10 C 1.0136(4) 0.3952(4) 0.0934(3) 0.0299(11) Uani 1 1 d . . .
H10A H 1.0419 0.3555 0.0543 0.036 Uiso 1 1 calc R . .
C11 C 0.4849(5) 0.2102(5) 0.4118(3) 0.0471(16) Uani 1 1 d . . .
C12 C 0.3898(7) 0.2083(8) 0.4572(4) 0.075(3) Uani 1 1 d . . .
H12A H 0.3434 0.2619 0.4847 0.090 Uiso 1 1 calc R . .
C13 C 0.3650(9) 0.1283(11) 0.4610(5) 0.102(4) Uani 1 1 d . . .
H13A H 0.3021 0.1261 0.4927 0.123 Uiso 1 1 calc R . .
C14 C 0.4302(9) 0.0489(9) 0.4192(5) 0.084(3) Uani 1 1 d . . .
C15 C 0.4017(10) -0.0393(9) 0.4265(6) 0.126(5) Uani 1 1 d . . .
H15A H 0.4627 -0.0918 0.4005 0.188 Uiso 1 1 d R . .
H15B H 0.3292 -0.0213 0.4067 0.188 Uiso 1 1 d R . .
H15C H 0.3947 -0.0619 0.4769 0.188 Uiso 1 1 d R . .
C16 C 0.5188(7) 0.0546(6) 0.3733(5) 0.073(2) Uani 1 1 d . . .
H16A H 0.5625 0.0029 0.3436 0.087 Uiso 1 1 calc R . .
C17 C 0.5466(6) 0.1348(6) 0.3692(4) 0.0594(19) Uani 1 1 d . . .
H17A H 0.6086 0.1374 0.3368 0.071 Uiso 1 1 calc R . .
C18 C 0.5729(4) 0.3563(4) 0.2809(3) 0.0301(11) Uani 1 1 d . . .
C19 C 0.4587(5) 0.4029(4) 0.2669(3) 0.0356(12) Uani 1 1 d . . .
H19A H 0.3991 0.4029 0.3026 0.043 Uiso 1 1 calc R . .
C20 C 0.4346(5) 0.4489(4) 0.2002(3) 0.0361(12) Uani 1 1 d . . .
H20A H 0.3571 0.4816 0.1902 0.043 Uiso 1 1 calc R . .
C21 C 0.5192(4) 0.4487(4) 0.1478(3) 0.0301(11) Uani 1 1 d . . .
H21A H 0.5010 0.4813 0.1021 0.036 Uiso 1 1 calc R . .
C22 C 0.6326(4) 0.4000(3) 0.1629(2) 0.0238(9) Uani 1 1 d . . .
C23 C 0.6749(4) 0.5694(3) 0.0407(3) 0.0291(10) Uani 1 1 d . . .
C24 C 0.5688(5) 0.6356(4) 0.0209(3) 0.0395(13) Uani 1 1 d . . .
H24A H 0.5190 0.6134 0.0043 0.047 Uiso 1 1 calc R . .
C25 C 0.5371(5) 0.7339(4) 0.0256(4) 0.0520(16) Uani 1 1 d . . .
H25A H 0.4644 0.7792 0.0121 0.062 Uiso 1 1 calc R . .
C26 C 0.6085(5) 0.7691(4) 0.0495(4) 0.0475(15) Uani 1 1 d . . .
C27 C 0.5721(7) 0.8769(5) 0.0539(6) 0.079(3) Uani 1 1 d . . .
H27A H 0.6333 0.8876 0.0708 0.119 Uiso 1 1 d R . .
H27B H 0.5027 0.9021 0.0870 0.119 Uiso 1 1 d R . .
H27C H 0.5566 0.9112 0.0066 0.119 Uiso 1 1 d R . .
C28 C 0.7131(5) 0.7024(4) 0.0690(3) 0.0450(14) Uani 1 1 d . . .
H28A H 0.7626 0.7249 0.0855 0.054 Uiso 1 1 calc R . .
C29 C 0.7481(5) 0.6024(4) 0.0651(3) 0.0361(12) Uani 1 1 d . . .
H29A H 0.8207 0.5571 0.0788 0.043 Uiso 1 1 calc R . .
C30 C 0.8352(5) 0.0999(4) 0.4371(3) 0.0395(13) Uani 1 1 d . . .
H30A H 0.8229 0.1331 0.4786 0.047 Uiso 1 1 calc R . .
C31 C 0.8761(6) 0.0014(5) 0.4435(3) 0.0484(15) Uani 1 1 d . . .
H31A H 0.8891 -0.0339 0.4889 0.058 Uiso 1 1 calc R . .
C32 C 0.8987(6) -0.0477(4) 0.3830(3) 0.0479(15) Uani 1 1 d . . .
H32A H 0.9272 -0.1171 0.3865 0.057 Uiso 1 1 calc R . .
C33 C 0.8797(5) 0.0051(4) 0.3170(3) 0.0381(12) Uani 1 1 d . . .
H33A H 0.8990 -0.0283 0.2749 0.046 Uiso 1 1 calc R . .
C34 C 0.8323(4) 0.1069(4) 0.3128(3) 0.0287(10) Uani 1 1 d . . .
C35 C 0.7910(4) 0.1429(3) 0.1889(2) 0.0242(9) Uani 1 1 d . . .
C36 C 0.7480(4) 0.0733(4) 0.1851(3) 0.0300(11) Uani 1 1 d . . .
H36A H 0.7331 0.0369 0.2271 0.036 Uiso 1 1 calc R . .
C37 C 0.7275(5) 0.0580(4) 0.1200(3) 0.0351(12) Uani 1 1 d . . .
H37A H 0.7011 0.0091 0.1165 0.042 Uiso 1 1 calc R . .
C38 C 0.7452(4) 0.1141(4) 0.0594(3) 0.0323(11) Uani 1 1 d . . .
H38A H 0.7297 0.1049 0.0144 0.039 Uiso 1 1 calc R . .
C39 C 0.7854(4) 0.1829(3) 0.0655(3) 0.0271(10) Uani 1 1 d . . .
H39A H 0.7957 0.2225 0.0243 0.033 Uiso 1 1 calc R . .
C40 C 0.9710(6) 0.4008(5) 0.4340(3) 0.0494(16) Uani 1 1 d . . .
C41 C 1.0882(7) 0.3751(8) 0.4222(4) 0.076(3) Uani 1 1 d . . .
H41A H 1.1416 0.3097 0.4321 0.091 Uiso 1 1 calc R . .
C42 C 1.1242(10) 0.4481(11) 0.3955(5) 0.105(4) Uani 1 1 d . . .
H42A H 1.2040 0.4316 0.3872 0.126 Uiso 1 1 calc R . .
C43 C 1.0489(11) 0.5445(10) 0.3802(4) 0.090(4) Uani 1 1 d . . .
C44 C 1.0914(13) 0.6199(11) 0.3484(5) 0.140(6) Uani 1 1 d . . .
H44A H 1.0263 0.6831 0.3415 0.211 Uiso 1 1 d R . .
H44B H 1.1355 0.6006 0.3024 0.211 Uiso 1 1 d R . .
H44C H 1.1403 0.6256 0.3805 0.211 Uiso 1 1 d R . .
C45 C 0.9333(9) 0.5665(7) 0.3959(4) 0.078(3) Uani 1 1 d . . .
H45A H 0.8797 0.6324 0.3883 0.093 Uiso 1 1 calc R . .
C46 C 0.8932(7) 0.4953(6) 0.4225(4) 0.0595(19) Uani 1 1 d . . .
H46A H 0.8135 0.5119 0.4325 0.071 Uiso 1 1 calc R . .
C47 C 0.9990(4) 0.2225(4) 0.3391(2) 0.0310(11) Uani 1 1 d . . .
C48 C 1.1106(5) 0.1694(5) 0.3557(3) 0.0406(13) Uani 1 1 d . . .
H48A H 1.1291 0.1646 0.4029 0.049 Uiso 1 1 calc R . .
C49 C 1.1942(5) 0.1239(5) 0.3028(3) 0.0422(13) Uani 1 1 d . . .
H49A H 1.2711 0.0893 0.3136 0.051 Uiso 1 1 calc R . .
C50 C 1.1688(5) 0.1274(4) 0.2346(3) 0.0364(12) Uani 1 1 d . . .
H50A H 1.2274 0.0957 0.1986 0.044 Uiso 1 1 calc R . .
C51 C 1.0555(4) 0.1785(4) 0.2192(3) 0.0270(10) Uani 1 1 d . . .
C52 C 1.1283(5) 0.0080(4) 0.1030(3) 0.0318(11) Uani 1 1 d . . .
C53 C 1.2332(5) -0.0584(4) 0.1260(3) 0.0415(13) Uani 1 1 d . . .
H53A H 1.2905 -0.0371 0.1315 0.050 Uiso 1 1 calc R . .
C54 C 1.2517(6) -0.1565(4) 0.1404(3) 0.0471(15) Uani 1 1 d . . .
H54A H 1.3231 -0.2028 0.1551 0.056 Uiso 1 1 calc R . .
C55 C 1.1674(6) -0.1879(4) 0.1338(3) 0.0482(15) Uani 1 1 d . . .
C56 C 1.1893(8) -0.2941(5) 0.1490(4) 0.068(2) Uani 1 1 d . . .
H56A H 1.1212 -0.3030 0.1417 0.102 Uiso 1 1 d R . .
H56B H 1.2066 -0.3152 0.1985 0.102 Uiso 1 1 d R . .
H56C H 1.2543 -0.3333 0.1169 0.102 Uiso 1 1 d R . .
C57 C 1.0650(6) -0.1209(4) 0.1108(3) 0.0435(14) Uani 1 1 d . . .
H57A H 1.0076 -0.1421 0.1056 0.052 Uiso 1 1 calc R . .
C58 C 1.0444(5) -0.0228(4) 0.0950(3) 0.0379(12) Uani 1 1 d . . .
H58A H 0.9736 0.0227 0.0790 0.046 Uiso 1 1 calc R . .
B1 B 0.7789(11) 0.8174(9) 0.2603(7) 0.153(7) Uiso 1 1 d D . .
F1 F 0.6891(8) 0.8869(8) 0.2299(6) 0.192(4) Uiso 1 1 d D . .
F2 F 0.7508(10) 0.8030(9) 0.3310(6) 0.207(4) Uiso 1 1 d D . .
F3 F 0.8053(8) 0.7276(7) 0.2364(5) 0.166(3) Uiso 1 1 d D . .
F4 F 0.8745(10) 0.8320(8) 0.2465(6) 0.192(4) Uiso 1 1 d D . .
C59 C 0.3138(5) 1.2751(6) 0.1577(4) 0.057(2) Uani 0.80 1 d PD . .
H59A H 0.3316 1.3282 0.1246 0.068 Uiso 0.80 1 d P . .
H59B H 0.2641 1.2591 0.1337 0.068 Uiso 0.80 1 d P . .
Cl1 Cl 0.23946(18) 1.33055(17) 0.23682(11) 0.0551(5) Uani 0.80 1 d P A .
Cl2 Cl 0.4473(4) 1.1982(6) 0.1727(3) 0.085(2) Uani 0.40 1 d PD A 1
Cl2' Cl 0.4337(6) 1.1556(5) 0.1733(4) 0.080(2) Uiso 0.40 1 d PD A 2
C60 C 0.447(5) 0.8946(18) 0.252(2) 0.13(2) Uiso 0.20 1 d PD A 1
H60A H 0.3649 0.9060 0.2573 0.160 Uiso 0.20 1 calc PR A 1
H60B H 0.4722 0.8809 0.3002 0.160 Uiso 0.20 1 calc PR A 1
Cl3 Cl 0.4590(11) 0.9982(10) 0.2132(9) 0.119(5) Uani 0.20 1 d PD . .
Cl4 Cl 0.5231(19) 0.7943(16) 0.2055(11) 0.147(6) Uiso 0.20 1 d PD . .
C61 C 0.2914(16) 0.7587(8) 0.3720(7) 0.201(8) Uiso 1 1 d D . .
H61A H 0.3562 0.7601 0.3928 0.241 Uiso 1 1 calc R . .
H61B H 0.2495 0.7311 0.4097 0.241 Uiso 1 1 calc R . .
Cl5 Cl 0.3449(3) 0.6824(3) 0.30522(19) 0.1441(15) Uani 1 1 d D . .
Cl6 Cl 0.1990(4) 0.8800(5) 0.3466(2) 0.173(2) Uani 1 1 d D . .

loop_
_atom_site_aniso_label
_atom_site_aniso_U_11
_atom_site_aniso_U_22
_atom_site_aniso_U_33
_atom_site_aniso_U_23
_atom_site_aniso_U_13
_atom_site_aniso_U_12
Ni1 0.0323(4) 0.0315(4) 0.0201(3) -0.0032(2) -0.0038(3) -0.0117(3)
Ni2 0.0278(3) 0.0200(3) 0.0191(3) -0.0033(2) -0.0042(2) -0.0103(2)
Ni3 0.0275(3) 0.0195(3) 0.0204(3) -0.0027(2) -0.0047(2) -0.0104(2)
S1 0.0330(7) 0.0635(10) 0.0238(6) 0.0020(6) 0.0000(5) -0.0171(7)
S2 0.0328(6) 0.0228(6) 0.0216(5) -0.0010(4) -0.0064(5) -0.0128(5)
S3 0.0310(6) 0.0289(6) 0.0241(6) -0.0054(5) -0.0025(5) -0.0099(5)
S4 0.0450(8) 0.0511(9) 0.0229(6) -0.0085(6) -0.0088(6) -0.0165(7)
O1 0.042(2) 0.067(3) 0.0236(18) -0.0036(18) -0.0058(16) -0.017(2)
O2 0.036(2) 0.074(3) 0.035(2) -0.003(2) 0.0006(18) -0.008(2)
O3 0.038(2) 0.0342(19) 0.0246(16) -0.0035(14) -0.0105(15) -0.0174(16)
O4 0.040(2) 0.0275(17) 0.0240(16) -0.0029(14) -0.0040(14) -0.0174(15)
O5 0.038(2) 0.038(2) 0.0236(17) -0.0058(15) -0.0055(15) -0.0118(17)
O6 0.033(2) 0.043(2) 0.034(2) -0.0039(16) 0.0015(16) -0.0155(17)
O7 0.051(2) 0.054(2) 0.0228(18) -0.0084(17) -0.0050(17) -0.018(2)
O8 0.054(3) 0.072(3) 0.026(2) -0.005(2) -0.0163(19) -0.009(2)
N1 0.038(2) 0.036(2) 0.024(2) -0.0124(18) -0.0022(18) -0.012(2)
N2 0.034(2) 0.0214(19) 0.028(2) -0.0083(16) -0.0049(17) -0.0116(17)
N3 0.030(2) 0.0234(19) 0.027(2) -0.0027(16) -0.0050(16) -0.0134(17)
N4 0.030(2) 0.043(3) 0.025(2) -0.0003(18) -0.0046(18) -0.015(2)
N5 0.030(2) 0.0212(19) 0.0223(19) -0.0031(15) -0.0046(16) -0.0122(16)
N6 0.030(2) 0.0209(19) 0.0237(19) 0.0022(15) -0.0076(16) -0.0116(17)
N7 0.039(2) 0.033(2) 0.023(2) 0.0014(17) -0.0065(18) -0.018(2)
N8 0.034(2) 0.025(2) 0.0226(19) -0.0007(16) -0.0058(17) -0.0145(18)
N9 0.029(2) 0.0202(19) 0.0234(19) -0.0050(15) -0.0061(16) -0.0087(16)
N10 0.037(2) 0.037(2) 0.023(2) -0.0041(18) -0.0083(18) -0.013(2)
N11 0.029(2) 0.026(2) 0.0204(19) -0.0040(15) -0.0060(16) -0.0109(17)
N12 0.028(2) 0.0228(19) 0.0233(19) -0.0069(16) -0.0055(16) -0.0065(16)
C1 0.046(3) 0.043(3) 0.031(3) -0.016(2) 0.001(2) -0.009(3)
C2 0.068(5) 0.052(4) 0.041(4) -0.025(3) 0.008(3) -0.004(3)
C3 0.079(5) 0.034(3) 0.061(4) -0.023(3) -0.009(4) -0.009(3)
C4 0.060(4) 0.030(3) 0.044(3) -0.013(2) 0.000(3) -0.017(3)
C5 0.040(3) 0.030(3) 0.030(3) -0.012(2) -0.007(2) -0.012(2)
C6 0.034(3) 0.022(2) 0.025(2) -0.0010(18) -0.009(2) -0.011(2)
C7 0.053(3) 0.038(3) 0.040(3) -0.010(2) -0.008(3) -0.029(3)
C8 0.057(4) 0.046(3) 0.050(3) 0.001(3) -0.014(3) -0.036(3)
C9 0.041(3) 0.047(3) 0.038(3) 0.003(2) -0.007(2) -0.027(3)
C10 0.034(3) 0.034(3) 0.027(2) 0.001(2) -0.008(2) -0.019(2)
C11 0.037(3) 0.073(4) 0.033(3) 0.021(3) -0.011(2) -0.029(3)
C12 0.054(4) 0.141(8) 0.046(4) 0.018(4) -0.011(3) -0.062(5)
C13 0.082(7) 0.198(13) 0.070(6) 0.063(7) -0.039(5) -0.111(8)
C14 0.082(6) 0.122(8) 0.080(6) 0.065(6) -0.058(5) -0.078(6)
C15 0.144(9) 0.165(10) 0.137(9) 0.105(8) -0.102(8) -0.136(9)
C16 0.073(5) 0.073(5) 0.092(6) 0.024(4) -0.035(5) -0.050(5)
C17 0.053(4) 0.068(5) 0.063(4) 0.015(4) -0.007(3) -0.037(4)
C18 0.033(3) 0.030(3) 0.026(2) -0.004(2) -0.002(2) -0.012(2)
C19 0.032(3) 0.047(3) 0.028(3) -0.003(2) -0.001(2) -0.017(2)
C20 0.030(3) 0.039(3) 0.036(3) 0.002(2) -0.007(2) -0.012(2)
C21 0.034(3) 0.026(2) 0.030(2) -0.001(2) -0.007(2) -0.012(2)
C22 0.031(2) 0.019(2) 0.025(2) -0.0036(18) -0.0065(19) -0.0118(19)
C23 0.041(3) 0.023(2) 0.026(2) 0.0009(19) -0.005(2) -0.016(2)
C24 0.037(3) 0.032(3) 0.049(3) 0.008(2) -0.012(3) -0.015(2)
C25 0.041(3) 0.028(3) 0.078(5) 0.010(3) -0.011(3) -0.008(3)
C26 0.049(4) 0.024(3) 0.067(4) -0.005(3) 0.005(3) -0.016(3)
C27 0.063(5) 0.025(3) 0.141(8) -0.010(4) 0.008(5) -0.014(3)
C28 0.052(4) 0.033(3) 0.059(4) -0.007(3) -0.011(3) -0.023(3)
C29 0.043(3) 0.025(3) 0.043(3) -0.003(2) -0.011(2) -0.015(2)
C30 0.046(3) 0.047(3) 0.026(3) 0.009(2) -0.011(2) -0.021(3)
C31 0.063(4) 0.048(4) 0.038(3) 0.016(3) -0.019(3) -0.028(3)
C32 0.066(4) 0.036(3) 0.047(3) 0.013(3) -0.024(3) -0.025(3)
C33 0.051(3) 0.029(3) 0.039(3) 0.002(2) -0.016(3) -0.018(3)
C34 0.033(3) 0.028(2) 0.027(2) 0.000(2) -0.007(2) -0.014(2)
C35 0.028(2) 0.019(2) 0.026(2) -0.0043(18) -0.0079(19) -0.0073(19)
C36 0.036(3) 0.023(2) 0.035(3) -0.001(2) -0.008(2) -0.014(2)
C37 0.040(3) 0.024(2) 0.049(3) -0.008(2) -0.016(2) -0.016(2)
C38 0.036(3) 0.030(3) 0.034(3) -0.010(2) -0.011(2) -0.012(2)
C39 0.031(3) 0.024(2) 0.025(2) -0.0052(19) -0.0056(19) -0.008(2)
C40 0.057(4) 0.074(5) 0.031(3) -0.025(3) -0.006(3) -0.033(4)
C41 0.068(5) 0.115(7) 0.067(5) -0.049(5) 0.004(4) -0.051(5)
C42 0.105(8) 0.186(13) 0.084(7) -0.078(8) 0.030(6) -0.111(9)
C43 0.146(10) 0.138(9) 0.046(4) -0.046(5) 0.017(5) -0.114(9)
C44 0.243(15) 0.216(14) 0.071(6) -0.064(8) 0.042(8) -0.202(14)
C45 0.133(8) 0.094(6) 0.044(4) -0.013(4) -0.019(5) -0.077(6)
C46 0.079(5) 0.072(5) 0.047(4) -0.017(3) -0.013(4) -0.044(4)
C47 0.036(3) 0.040(3) 0.021(2) -0.002(2) -0.007(2) -0.017(2)
C48 0.038(3) 0.052(3) 0.029(3) -0.004(2) -0.012(2) -0.012(3)
C49 0.030(3) 0.056(4) 0.035(3) -0.006(3) -0.009(2) -0.010(3)
C50 0.031(3) 0.046(3) 0.030(3) -0.008(2) -0.005(2) -0.011(2)
C51 0.030(3) 0.027(2) 0.025(2) -0.0041(19) -0.0059(19) -0.011(2)
C52 0.038(3) 0.026(2) 0.029(2) -0.010(2) -0.003(2) -0.008(2)
C53 0.047(3) 0.035(3) 0.036(3) -0.013(2) -0.010(3) -0.006(3)
C54 0.061(4) 0.032(3) 0.037(3) -0.009(2) -0.015(3) -0.003(3)
C55 0.077(5) 0.031(3) 0.036(3) -0.010(2) -0.007(3) -0.018(3)
C56 0.112(7) 0.036(4) 0.058(4) 0.000(3) -0.027(4) -0.028(4)
C57 0.059(4) 0.035(3) 0.042(3) -0.019(3) -0.001(3) -0.022(3)
C58 0.038(3) 0.034(3) 0.039(3) -0.014(2) -0.001(2) -0.010(2)
C59 0.049(5) 0.088(7) 0.040(4) 0.004(4) -0.008(4) -0.036(5)
Cl1 0.0540(12) 0.0767(14) 0.0498(11) -0.0043(10) -0.0066(9) -0.0413(11)
Cl2 0.033(2) 0.108(5) 0.080(4) -0.040(4) -0.022(2) 0.017(3)
Cl3 0.148(14) 0.074(8) 0.116(11) -0.006(8) -0.018(10) -0.025(9)
Cl5 0.154(3) 0.204(4) 0.118(2) 0.066(2) -0.084(2) -0.116(3)
Cl6 0.123(3) 0.300(6) 0.107(2) -0.018(3) -0.030(2) -0.091(4)

loop_
_atom_type_symbol
_atom_type_description
_atom_type_scat_dispersion_real
_atom_type_scat_dispersion_imag
_atom_type_scat_source
C C 0.0033 0.0016 'International Tables Vol C Tables 4.2.6.8 and 6.1.1.4'
H H 0.0000 0.0000 'International Tables Vol C Tables 4.2.6.8 and 6.1.1.4'
B B 0.0013 0.0007 'International Tables Vol C Tables 4.2.6.8 and 6.1.1.4'
N N 0.0061 0.0033 'International Tables Vol C Tables 4.2.6.8 and 6.1.1.4'
O O 0.0106 0.0060 'International Tables Vol C Tables 4.2.6.8 and 6.1.1.4'
F F 0.0171 0.0103 'International Tables Vol C Tables 4.2.6.8 and 6.1.1.4'
S S 0.1246 0.1234 'International Tables Vol C Tables 4.2.6.8 and 6.1.1.4'
Ni Ni 0.3393 1.1124 'International Tables Vol C Tables 4.2.6.8 and 6.1.1.4'
Cl Cl 0.1484 0.1585 'International Tables Vol C Tables 4.2.6.8 and 6.1.1.4'

loop_
_geom_angle_atom_site_label_1
_geom_angle_atom_site_label_2
_geom_angle_atom_site_label_3
_geom_angle
_geom_angle_site_symmetry_1
_geom_angle_site_symmetry_3
_geom_angle_publ_flag
N10 Ni1 N7 87.40(19) . . ?
N10 Ni1 N4 173.90(18) . . ?
N7 Ni1 N4 90.57(19) . . ?
N10 Ni1 N1 92.49(19) . . ?
N7 Ni1 N1 173.87(17) . . ?
N4 Ni1 N1 88.91(19) . . ?
N10 Ni1 Ni2 87.71(13) . . ?
N7 Ni1 Ni2 86.82(12) . . ?
N4 Ni1 Ni2 86.43(12) . . ?
N1 Ni1 Ni2 87.06(12) . . ?
N2 Ni2 N8 179.52(19) . . ?
N2 Ni2 N11 90.59(17) . . ?
N8 Ni2 N11 88.98(17) . . ?
N2 Ni2 N5 89.70(17) . . ?
N8 Ni2 N5 90.73(17) . . ?
N11 Ni2 N5 179.71(16) . . ?
N2 Ni2 Ni3 89.53(12) . . ?
N8 Ni2 Ni3 90.68(12) . . ?
N11 Ni2 Ni3 90.19(11) . . ?
N5 Ni2 Ni3 89.81(11) . . ?
N2 Ni2 Ni1 89.87(12) . . ?
N8 Ni2 Ni1 89.91(12) . . ?
N11 Ni2 Ni1 89.86(11) . . ?
N5 Ni2 Ni1 90.15(11) . . ?
Ni3 Ni2 Ni1 179.40(3) . . ?
N12 Ni3 N6 174.63(16) . . ?
N12 Ni3 N3 88.34(17) . . ?
N6 Ni3 N3 91.54(17) . . ?
N12 Ni3 N9 90.87(17) . . ?
N6 Ni3 N9 88.65(16) . . ?
N3 Ni3 N9 173.59(16) . . ?
N12 Ni3 Ni2 87.21(12) . . ?
N6 Ni3 Ni2 87.42(12) . . ?
N3 Ni3 Ni2 87.20(12) . . ?
N9 Ni3 Ni2 86.41(11) . . ?
O2 S1 O1 117.0(3) . . ?
O2 S1 N4 114.0(3) . . ?
O1 S1 N4 102.2(2) . . ?
O2 S1 C11 107.5(3) . . ?
O1 S1 C11 108.3(3) . . ?
N4 S1 C11 107.4(3) . . ?
O4 S2 O3 117.5(2) . . ?
O4 S2 N6 102.5(2) . . ?
O3 S2 N6 112.6(2) . . ?
O4 S2 C23 109.2(2) . . ?
O3 S2 C23 107.3(2) . . ?
N6 S2 C23 107.2(2) . . ?
O5 S3 O6 118.1(2) . . ?
O5 S3 N12 102.9(2) . . ?
O6 S3 N12 112.5(2) . . ?
O5 S3 C52 109.0(2) . . ?
O6 S3 C52 108.0(2) . . ?
N12 S3 C52 105.6(2) . . ?
O7 S4 O8 117.2(3) . . ?
O7 S4 N10 103.7(2) . . ?
O8 S4 N10 111.4(3) . . ?
O7 S4 C40 110.2(3) . . ?
O8 S4 C40 108.7(3) . . ?
N10 S4 C40 105.0(2) . . ?
C1 N1 C5 119.1(5) . . ?
C1 N1 Ni1 119.9(4) . . ?
C5 N1 Ni1 120.9(3) . . ?
C6 N2 C5 124.2(4) . . ?
C6 N2 Ni2 118.6(3) . . ?
C5 N2 Ni2 117.2(3) . . ?
C10 N3 C6 119.8(4) . . ?
C10 N3 Ni3 119.8(3) . . ?
C6 N3 Ni3 120.4(3) . . ?
C18 N4 S1 124.0(4) . . ?
C18 N4 Ni1 121.0(3) . . ?
S1 N4 Ni1 109.8(2) . . ?
C18 N5 C22 120.3(4) . . ?
C18 N5 Ni2 119.5(3) . . ?
C22 N5 Ni2 120.1(3) . . ?
C22 N6 S2 122.5(3) . . ?
C22 N6 Ni3 121.4(3) . . ?
S2 N6 Ni3 113.6(2) . . ?
C30 N7 C34 119.5(5) . . ?
C30 N7 Ni1 118.7(4) . . ?
C34 N7 Ni1 121.6(3) . . ?
C34 N8 C35 124.3(4) . . ?
C34 N8 Ni2 118.1(3) . . ?
C35 N8 Ni2 117.5(3) . . ?
C39 N9 C35 119.7(4) . . ?
C39 N9 Ni3 118.4(3) . . ?
C35 N9 Ni3 122.0(3) . . ?
C47 N10 S4 122.1(4) . . ?
C47 N10 Ni1 120.2(3) . . ?
S4 N10 Ni1 117.4(2) . . ?
C51 N11 C47 121.1(4) . . ?
C51 N11 Ni2 119.2(3) . . ?
C47 N11 Ni2 119.7(3) . . ?
C51 N12 S3 122.6(3) . . ?
C51 N12 Ni3 121.4(3) . . ?
S3 N12 Ni3 113.7(2) . . ?
C2 C1 N1 122.8(6) . . ?
C2 C1 H1A 118.6 . . ?
N1 C1 H1A 118.6 . . ?
C1 C2 C3 119.1(6) . . ?
C1 C2 H2A 120.5 . . ?
C3 C2 H2A 120.5 . . ?
C4 C3 C2 119.4(6) . . ?
C4 C3 H3A 120.3 . . ?
C2 C3 H3A 120.3 . . ?
C3 C4 C5 119.2(6) . . ?
C3 C4 H4A 120.4 . . ?
C5 C4 H4A 120.4 . . ?
N1 C5 N2 115.7(4) . . ?
N1 C5 C4 120.3(5) . . ?
N2 C5 C4 123.8(5) . . ?
N2 C6 N3 115.7(4) . . ?
N2 C6 C7 125.0(4) . . ?
N3 C6 C7 119.2(4) . . ?
C8 C7 C6 120.0(5) . . ?
C8 C7 H7A 120.0 . . ?
C6 C7 H7A 120.0 . . ?
C7 C8 C9 120.0(5) . . ?
C7 C8 H8A 120.0 . . ?
C9 C8 H8A 120.0 . . ?
C10 C9 C8 118.3(5) . . ?
C10 C9 H9A 120.9 . . ?
C8 C9 H9A 120.9 . . ?
N3 C10 C9 122.6(5) . . ?
N3 C10 H10A 118.7 . . ?
C9 C10 H10A 118.7 . . ?
C17 C11 C12 119.5(7) . . ?
C17 C11 S1 122.2(5) . . ?
C12 C11 S1 118.1(6) . . ?
C13 C12 C11 119.0(10) . . ?
C13 C12 H12A 120.5 . . ?
C11 C12 H12A 120.5 . . ?
C12 C13 C14 121.9(8) . . ?
C12 C13 H13A 119.1 . . ?
C14 C13 H13A 119.1 . . ?
C16 C14 C13 117.9(8) . . ?
C16 C14 C15 122.0(12) . . ?
C13 C14 C15 120.1(10) . . ?
C14 C15 H15A 109.5 . . ?
C14 C15 H15B 109.5 . . ?
H15A C15 H15B 109.5 . . ?
C14 C15 H15C 109.5 . . ?
H15A C15 H15C 109.5 . . ?
H15B C15 H15C 109.5 . . ?
C14 C16 C17 121.2(10) . . ?
C14 C16 H16A 119.4 . . ?
C17 C16 H16A 119.4 . . ?
C11 C17 C16 120.4(7) . . ?
C11 C17 H17A 119.8 . . ?
C16 C17 H17A 119.8 . . ?
N5 C18 N4 114.0(4) . . ?
N5 C18 C19 120.6(4) . . ?
N4 C18 C19 125.4(5) . . ?
C20 C19 C18 118.3(5) . . ?
C20 C19 H19A 120.9 . . ?
C18 C19 H19A 120.9 . . ?
C21 C20 C19 121.8(5) . . ?
C21 C20 H20A 119.1 . . ?
C19 C20 H20A 119.1 . . ?
C20 C21 C22 118.6(5) . . ?
C20 C21 H21A 120.7 . . ?
C22 C21 H21A 120.7 . . ?
N5 C22 N6 113.5(4) . . ?
N5 C22 C21 120.3(4) . . ?
N6 C22 C21 126.1(4) . . ?
C24 C23 C29 120.4(5) . . ?
C24 C23 S2 120.5(4) . . ?
C29 C23 S2 119.1(4) . . ?
C25 C24 C23 118.9(5) . . ?
C25 C24 H24A 120.6 . . ?
C23 C24 H24A 120.6 . . ?
C24 C25 C26 122.1(6) . . ?
C24 C25 H25A 119.0 . . ?
C26 C25 H25A 119.0 . . ?
C28 C26 C25 118.1(5) . . ?
C28 C26 C27 120.8(6) . . ?
C25 C26 C27 121.1(6) . . ?
C26 C27 H27A 109.5 . . ?
C26 C27 H27B 109.5 . . ?
H27A C27 H27B 109.5 . . ?
C26 C27 H27C 109.5 . . ?
H27A C27 H27C 109.5 . . ?
H27B C27 H27C 109.5 . . ?
C26 C28 C29 121.4(5) . . ?
C26 C28 H28A 119.3 . . ?
C29 C28 H28A 119.3 . . ?
C28 C29 C23 119.2(5) . . ?
C28 C29 H29A 120.4 . . ?
C23 C29 H29A 120.4 . . ?
C31 C30 N7 122.6(5) . . ?
C31 C30 H30A 118.7 . . ?
N7 C30 H30A 118.7 . . ?
C30 C31 C32 119.0(5) . . ?
C30 C31 H31A 120.5 . . ?
C32 C31 H31A 120.5 . . ?
C31 C32 C33 119.7(6) . . ?
C31 C32 H32A 120.2 . . ?
C33 C32 H32A 120.2 . . ?
C32 C33 C34 119.8(5) . . ?
C32 C33 H33A 120.1 . . ?
C34 C33 H33A 120.1 . . ?
N8 C34 N7 114.8(4) . . ?
N8 C34 C33 125.7(5) . . ?
N7 C34 C33 119.3(5) . . ?
N9 C35 N8 115.0(4) . . ?
N9 C35 C36 120.2(4) . . ?
N8 C35 C36 124.7(4) . . ?
C37 C36 C35 119.2(5) . . ?
C37 C36 H36A 120.4 . . ?
C35 C36 H36A 120.4 . . ?
C36 C37 C38 120.0(4) . . ?
C36 C37 H37A 120.0 . . ?
C38 C37 H37A 120.0 . . ?
C39 C38 C37 119.0(5) . . ?
C39 C38 H38A 120.5 . . ?
C37 C38 H38A 120.5 . . ?
N9 C39 C38 121.8(4) . . ?
N9 C39 H39A 119.1 . . ?
C38 C39 H39A 119.1 . . ?
C46 C40 C41 121.9(8) . . ?
C46 C40 S4 119.2(5) . . ?
C41 C40 S4 118.8(7) . . ?
C42 C41 C40 117.6(10) . . ?
C42 C41 H41A 121.2 . . ?
C40 C41 H41A 121.2 . . ?
C41 C42 C43 122.9(10) . . ?
C41 C42 H42A 118.6 . . ?
C43 C42 H42A 118.6 . . ?
C45 C43 C42 116.9(9) . . ?
C45 C43 C44 122.1(13) . . ?
C42 C43 C44 121.1(12) . . ?
C43 C44 H44A 109.5 . . ?
C43 C44 H44B 109.5 . . ?
H44A C44 H44B 109.5 . . ?
C43 C44 H44C 109.5 . . ?
H44A C44 H44C 109.5 . . ?
H44B C44 H44C 109.5 . . ?
C43 C45 C46 122.2(10) . . ?
C43 C45 H45A 118.9 . . ?
C46 C45 H45A 118.9 . . ?
C40 C46 C45 118.5(8) . . ?
C40 C46 H46A 120.8 . . ?
C45 C46 H46A 120.8 . . ?
N11 C47 C48 119.8(5) . . ?
N11 C47 N10 114.4(4) . . ?
C48 C47 N10 125.8(5) . . ?
C49 C48 C47 119.0(5) . . ?
C49 C48 H48A 120.5 . . ?
C47 C48 H48A 120.5 . . ?
C50 C49 C48 121.5(5) . . ?
C50 C49 H49A 119.3 . . ?
C48 C49 H49A 119.3 . . ?
C49 C50 C51 118.8(5) . . ?
C49 C50 H50A 120.6 . . ?
C51 C50 H50A 120.6 . . ?
N11 C51 N12 114.6(4) . . ?
N11 C51 C50 119.7(4) . . ?
N12 C51 C50 125.7(4) . . ?
C58 C52 C53 120.9(5) . . ?
C58 C52 S3 119.0(4) . . ?
C53 C52 S3 120.1(4) . . ?
C54 C53 C52 118.4(6) . . ?
C54 C53 H53A 120.8 . . ?
C52 C53 H53A 120.8 . . ?
C55 C54 C53 121.1(6) . . ?
C55 C54 H54A 119.4 . . ?
C53 C54 H54A 119.4 . . ?
C57 C55 C54 119.2(5) . . ?
C57 C55 C56 120.5(6) . . ?
C54 C55 C56 120.3(7) . . ?
C55 C56 H56A 109.5 . . ?
C55 C56 H56B 109.5 . . ?
H56A C56 H56B 109.5 . . ?
C55 C56 H56C 109.5 . . ?
H56A C56 H56C 109.5 . . ?
H56B C56 H56C 109.5 . . ?
C55 C57 C58 121.2(6) . . ?
C55 C57 H57A 119.4 . . ?
C58 C57 H57A 119.4 . . ?
C52 C58 C57 119.2(6) . . ?
C52 C58 H58A 120.4 . . ?
C57 C58 H58A 120.4 . . ?
F4 B1 F1 114.3(12) . . ?
F4 B1 F2 112.5(12) . . ?
F1 B1 F2 110.4(12) . . ?
F4 B1 F3 105.8(11) . . ?
F1 B1 F3 110.5(11) . . ?
F2 B1 F3 102.6(11) . . ?
Cl2 C59 Cl1 109.4(5) . . ?
Cl2 C59 Cl2' 23.5(3) . . ?
Cl1 C59 Cl2' 113.6(5) . . ?
Cl2 C59 H59A 98.7 . . ?
Cl1 C59 H59A 106.2 . . ?
Cl2' C59 H59A 117.3 . . ?
Cl2 C59 H59B 124.3 . . ?
Cl1 C59 H59B 109.9 . . ?
Cl2' C59 H59B 102.9 . . ?
H59A C59 H59B 106.4 . . ?
C59 Cl2' Cl3 137.8(6) . . ?
Cl3 C60 Cl4 114.0(18) . . ?
Cl3 C60 H60A 108.7 . . ?
Cl4 C60 H60A 108.8 . . ?
Cl3 C60 H60B 108.8 . . ?
Cl4 C60 H60B 108.8 . . ?
H60A C60 H60B 107.6 . . ?
C60 Cl3 Cl2' 166.8(17) . . ?
Cl5 C61 Cl6 115.2(8) . . ?
Cl5 C61 H61A 108.5 . . ?
Cl6 C61 H61A 108.5 . . ?
Cl5 C61 H61B 108.5 . . ?
Cl6 C61 H61B 108.5 . . ?
H61A C61 H61B 107.5 . . ?

loop_
_geom_bond_atom_site_label_1
_geom_bond_atom_site_label_2
_geom_bond_distance
_geom_bond_site_symmetry_2
_geom_bond_publ_flag
Ni1 N10 1.902(4) . ?
Ni1 N7 1.914(4) . ?
Ni1 N4 1.917(4) . ?
Ni1 N1 1.920(5) . ?
Ni1 Ni2 2.3091(8) . ?
Ni2 N2 1.870(4) . ?
Ni2 N8 1.876(4) . ?
Ni2 N11 1.929(4) . ?
Ni2 N5 1.935(4) . ?
Ni2 Ni3 2.3045(8) . ?
Ni3 N12 1.903(4) . ?
Ni3 N6 1.903(4) . ?
Ni3 N3 1.913(4) . ?
Ni3 N9 1.915(4) . ?
S1 O2 1.437(5) . ?
S1 O1 1.444(4) . ?
S1 N4 1.627(4) . ?
S1 C11 1.755(7) . ?
S2 O4 1.437(4) . ?
S2 O3 1.441(3) . ?
S2 N6 1.631(4) . ?
S2 C23 1.758(5) . ?
S3 O5 1.437(4) . ?
S3 O6 1.438(4) . ?
S3 N12 1.635(4) . ?
S3 C52 1.760(5) . ?
S4 O7 1.434(4) . ?
S4 O8 1.439(5) . ?
S4 N10 1.636(4) . ?
S4 C40 1.775(7) . ?
N1 C1 1.355(7) . ?
N1 C5 1.356(7) . ?
N2 C6 1.363(6) . ?
N2 C5 1.382(6) . ?
N3 C10 1.356(6) . ?
N3 C6 1.364(6) . ?
N4 C18 1.387(7) . ?
N5 C18 1.360(6) . ?
N5 C22 1.368(6) . ?
N6 C22 1.392(6) . ?
N7 C30 1.364(6) . ?
N7 C34 1.371(6) . ?
N8 C34 1.367(6) . ?
N8 C35 1.388(6) . ?
N9 C39 1.356(6) . ?
N9 C35 1.363(6) . ?
N10 C47 1.390(7) . ?
N11 C51 1.369(6) . ?
N11 C47 1.372(6) . ?
N12 C51 1.379(6) . ?
C1 C2 1.353(9) . ?
C1 H1A 0.9500 . ?
C2 C3 1.385(10) . ?
C2 H2A 0.9500 . ?
C3 C4 1.384(9) . ?
C3 H3A 0.9500 . ?
C4 C5 1.401(8) . ?
C4 H4A 0.9500 . ?
C6 C7 1.398(7) . ?
C7 C8 1.370(8) . ?
C7 H7A 0.9500 . ?
C8 C9 1.392(9) . ?
C8 H8A 0.9500 . ?
C9 C10 1.358(7) . ?
C9 H9A 0.9500 . ?
C10 H10A 0.9500 . ?
C11 C17 1.372(10) . ?
C11 C12 1.405(9) . ?
C12 C13 1.367(14) . ?
C12 H12A 0.9500 . ?
C13 C14 1.411(16) . ?
C13 H13A 0.9500 . ?
C14 C16 1.362(12) . ?
C14 C15 1.511(12) . ?
C15 H15A 0.9800 . ?
C15 H15B 0.9800 . ?
C15 H15C 0.9800 . ?
C16 C17 1.394(10) . ?
C16 H16A 0.9500 . ?
C17 H17A 0.9500 . ?
C18 C19 1.394(8) . ?
C19 C20 1.376(7) . ?
C19 H19A 0.9500 . ?
C20 C21 1.367(7) . ?
C20 H20A 0.9500 . ?
C21 C22 1.393(7) . ?
C21 H21A 0.9500 . ?
C23 C24 1.387(8) . ?
C23 C29 1.400(7) . ?
C24 C25 1.376(8) . ?
C24 H24A 0.9500 . ?
C25 C26 1.400(9) . ?
C25 H25A 0.9500 . ?
C26 C28 1.374(9) . ?
C26 C27 1.502(8) . ?
C27 H27A 0.9800 . ?
C27 H27B 0.9800 . ?
C27 H27C 0.9800 . ?
C28 C29 1.391(7) . ?
C28 H28A 0.9500 . ?
C29 H29A 0.9500 . ?
C30 C31 1.348(9) . ?
C30 H30A 0.9500 . ?
C31 C32 1.382(9) . ?
C31 H31A 0.9500 . ?
C32 C33 1.389(8) . ?
C32 H32A 0.9500 . ?
C33 C34 1.391(7) . ?
C33 H33A 0.9500 . ?
C35 C36 1.398(6) . ?
C36 C37 1.376(7) . ?
C36 H36A 0.9500 . ?
C37 C38 1.386(8) . ?
C37 H37A 0.9500 . ?
C38 C39 1.370(7) . ?
C38 H38A 0.9500 . ?
C39 H39A 0.9500 . ?
C40 C46 1.366(10) . ?
C40 C41 1.391(10) . ?
C41 C42 1.380(14) . ?
C41 H41A 0.9500 . ?
C42 C43 1.389(17) . ?
C42 H42A 0.9500 . ?
C43 C45 1.385(14) . ?
C43 C44 1.488(13) . ?
C44 H44A 0.9800 . ?
C44 H44B 0.9800 . ?
C44 H44C 0.9800 . ?
C45 C46 1.391(11) . ?
C45 H45A 0.9500 . ?
C46 H46A 0.9500 . ?
C47 C48 1.388(8) . ?
C48 C49 1.377(8) . ?
C48 H48A 0.9500 . ?
C49 C50 1.375(7) . ?
C49 H49A 0.9500 . ?
C50 C51 1.397(7) . ?
C50 H50A 0.9500 . ?
C52 C58 1.386(8) . ?
C52 C53 1.397(8) . ?
C53 C54 1.394(8) . ?
C53 H53A 0.9500 . ?
C54 C55 1.389(9) . ?
C54 H54A 0.9500 . ?
C55 C57 1.377(9) . ?
C55 C56 1.502(8) . ?
C56 H56A 0.9800 . ?
C56 H56B 0.9800 . ?
C56 H56C 0.9800 . ?
C57 C58 1.387(8) . ?
C57 H57A 0.9500 . ?
C58 H58A 0.9500 . ?
B1 F4 1.331(9) . ?
B1 F1 1.340(9) . ?
B1 F2 1.355(9) . ?
B1 F3 1.377(9) . ?
C59 Cl2 1.670(7) . ?
C59 Cl1 1.769(8) . ?
C59 Cl2' 1.840(8) . ?
C59 H59A 1.0348 . ?
C59 H59B 0.9662 . ?
Cl2' Cl3 2.295(16) . ?
C60 Cl3 1.699(10) . ?
C60 Cl4 1.700(10) . ?
C60 H60A 0.9900 . ?
C60 H60B 0.9900 . ?
C61 Cl5 1.698(9) . ?
C61 Cl6 1.762(9) . ?
C61 H61A 0.9900 . ?
C61 H61B 0.9900 . ?
